data_2221090
loop_
_publ_author_name
'Liu, Qingyun'
'Pan, Shuying'
'Wang, Dongmei'

_publ_section_title
;Di-\m-hydroxido-bis({2,2'-[propane-1,3-diylbis(nitrilomethylidyne)]diphenolato}iron(III))
 dimethylformamide disolvate
;
_journal_coeditor_code HG2478
_journal_issue 3
_journal_name_full 'Acta Crystallographica Section E'
_journal_page_first m305
_journal_paper_doi 10.1107/S1600536809005091
_journal_volume 65
_journal_year 2009
_chemical_formula_iupac '[Fe2 (C17 H16 N2 O2)2 (O H)2], 2C3 H7 N'
_chemical_formula_moiety 'C34 H34 Fe2 N4 O6, 2(C3 H7 N O)'
_chemical_formula_sum 'C40 H48 Fe2 N6 O8'
_chemical_formula_weight 852.54
_chemical_name_systematic
;Di-\m-hydroxido-bis({2,2'-[propane-1,3-
diylbis(nitrilomethylidyne)]diphenolato}iron(III))
 dimethylformamide disolvate
;
_space_group_IT_number 14
_symmetry_cell_setting monoclinic
_symmetry_space_group_name_Hall '-P 2ybc'
_symmetry_space_group_name_H-M 'P 1 21/c 1'
_atom_sites_solution_hydrogens geom
_atom_sites_solution_primary direct
_atom_sites_solution_secondary difmap
_audit_creation_method SHELXL-97
_cell_angle_alpha 90.00
_cell_angle_beta 101.27(3)
_cell_angle_gamma 90.00
_cell_formula_units_Z 2
_cell_length_a 10.768(2)
_cell_length_b 10.136(2)
_cell_length_c 17.540(4)
_cell_measurement_reflns_used 221
_cell_measurement_temperature 293(2)
_cell_measurement_theta_max 25.00
_cell_measurement_theta_min 3.11
_cell_volume 1877.5(7)
_computing_cell_refinement 'SAINT-Plus (Bruker, 2001)'
_computing_data_collection 'APEX2 (Bruker, 2004)'
_computing_data_reduction 'SAINT-Plus (Bruker, 2001)'
_computing_molecular_graphics 'XP in SHELXTL (Sheldrick, 2008)'
_computing_publication_material 'XP in SHELXTL (Sheldrick, 2008)'
_computing_structure_refinement 'SHELXL97 (Sheldrick, 2008)'
_computing_structure_solution 'SHELXS97 (Sheldrick, 2008)'
_diffrn_ambient_temperature 293(2)
_diffrn_measured_fraction_theta_full 0.975
_diffrn_measured_fraction_theta_max 0.975
_diffrn_measurement_device_type 'Bruker APEXII CCD area-detector'
_diffrn_measurement_method '\f and \w'
_diffrn_radiation_monochromator graphite
_diffrn_radiation_source 'fine-focus sealed tube'
_diffrn_radiation_type MoK\a
_diffrn_radiation_wavelength 0.71073
_diffrn_reflns_av_R_equivalents 0.0377
_diffrn_reflns_av_sigmaI/netI 0.0408
_diffrn_reflns_limit_h_max 12
_diffrn_reflns_limit_h_min -12
_diffrn_reflns_limit_k_max 11
_diffrn_reflns_limit_k_min -12
_diffrn_reflns_limit_l_max 20
_diffrn_reflns_limit_l_min -20
_diffrn_reflns_number 10664
_diffrn_reflns_theta_full 25.00
_diffrn_reflns_theta_max 25.00
_diffrn_reflns_theta_min 3.11
_exptl_absorpt_coefficient_mu 0.836
_exptl_absorpt_correction_T_max 0.908
_exptl_absorpt_correction_T_min 0.862
_exptl_absorpt_correction_type multi-scan
_exptl_absorpt_process_details '(SADABS; Sheldrick, 2003)'
_exptl_crystal_colour Brown
_exptl_crystal_density_diffrn 1.508
_exptl_crystal_density_method 'not measured'
_exptl_crystal_description Block
_exptl_crystal_F_000 892
_exptl_crystal_size_max 0.21
_exptl_crystal_size_mid 0.15
_exptl_crystal_size_min 0.12
_refine_diff_density_max 0.479
_refine_diff_density_min -0.651
_refine_ls_extinction_method none
_refine_ls_goodness_of_fit_ref 1.037
_refine_ls_hydrogen_treatment constr
_refine_ls_matrix_type full
_refine_ls_number_parameters 253
_refine_ls_number_reflns 3221
_refine_ls_number_restraints 0
_refine_ls_restrained_S_all 1.037
_refine_ls_R_factor_all 0.0527
_refine_ls_R_factor_gt 0.0464
_refine_ls_shift/su_max 0.001
_refine_ls_shift/su_mean 0.000
_refine_ls_structure_factor_coef Fsqd
_refine_ls_weighting_details 'calc w=1/[\s^2^(Fo^2^)+(0.0957P)^2^+1.7319P] where P=(Fo^2^+2Fc^2^)/3'
_refine_ls_weighting_scheme calc
_refine_ls_wR_factor_gt 0.1370
_refine_ls_wR_factor_ref 0.1425
_reflns_number_gt 2809
_reflns_number_total 3221
_reflns_threshold_expression I>2\s(I)
_cod_data_source_file hg2478.cif
_cod_data_source_block I
_cod_depositor_comments
;
The following automatic conversions were performed:
'_symmetry_cell_setting' value 'Monoclinic' changed to 'monoclinic'
according to '/home/saulius/struct/CIF-dictionaries/cif_core.dic'
dictionary named 'cif_core.dic' version 2.4.1 from 2010-06-29.

Automatic conversion script
Id: cif_fix_enum 1527 2010-12-29 10:47:43Z saulius 

The following automatic conversions were performed:

'_symmetry_cell_setting' value 'Monoclinic' changed to 'monoclinic'
according to /home/saulius/struct/CIF-dictionaries/cif_core.dic
dictionary named 'cif_core.dic' version 2.4.1 from 2010-06-29.

Automatic conversion script
Id: cif_fix_values 1715 2011-07-08 13:25:40Z adriana 
;
_cod_original_sg_symbol_H-M 'P 21/c'
_cod_database_code 2221090
_cod_database_fobs_code 2221090

loop_
_symmetry_equiv_pos_as_xyz
'x, y, z'
'-x, y+1/2, -z+1/2'
'-x, -y, -z'
'x, -y-1/2, z-1/2'

loop_
_atom_site_type_symbol
_atom_site_label
_atom_site_fract_x
_atom_site_fract_y
_atom_site_fract_z
_atom_site_U_iso_or_equiv
_atom_site_adp_type
_atom_site_calc_flag
_atom_site_refinement_flags
_atom_site_occupancy
_atom_site_disorder_assembly
_atom_site_disorder_group
Fe Fe1 0.50501(4) 0.37734(4) 0.03284(2) 0.01386(19) Uani d . 1 . .
O O1 0.54651(17) 0.43569(19) 0.13793(11) 0.0140(4) Uani d . 1 . .
O O2 0.63819(18) 0.24760(19) 0.05879(11) 0.0148(4) Uani d . 1 . .
O O3 0.39002(17) 0.50795(18) 0.00288(10) 0.0127(4) Uani d . 1 . .
H H3B 0.3390 0.5576 0.0209 0.015 Uiso d R 1 . .
O O4 0.9440(2) 0.6587(3) 0.27864(14) 0.0360(6) Uani d . 1 . .
N N1 0.3654(2) 0.2624(2) 0.06536(13) 0.0135(5) Uani d . 1 . .
N N2 0.4579(2) 0.2834(2) -0.07001(13) 0.0128(5) Uani d . 1 . .
N N3 0.9331(2) 0.5320(3) 0.16973(15) 0.0251(6) Uani d . 1 . .
C C1 0.4628(3) 0.4666(3) 0.18093(15) 0.0131(6) Uani d . 1 . .
C C2 0.4952(3) 0.5623(3) 0.24001(17) 0.0186(6) Uani d . 1 . .
H H2A 0.5754 0.6002 0.2486 0.022 Uiso calc R 1 . .
C C3 0.4098(3) 0.6008(3) 0.28532(18) 0.0216(7) Uani d . 1 . .
H H3A 0.4322 0.6665 0.3225 0.026 Uiso calc R 1 . .
C C4 0.2905(3) 0.5423(3) 0.27608(17) 0.0213(7) Uani d . 1 . .
H H4A 0.2329 0.5701 0.3059 0.026 Uiso calc R 1 . .
C C5 0.2586(3) 0.4420(3) 0.22176(17) 0.0206(7) Uani d . 1 . .
H H5A 0.1811 0.3993 0.2173 0.025 Uiso calc R 1 . .
C C6 0.3431(3) 0.4043(3) 0.17312(17) 0.0152(6) Uani d . 1 . .
C C7 0.3077(3) 0.2952(3) 0.12009(16) 0.0156(6) Uani d . 1 . .
H H7A 0.2379 0.2451 0.1261 0.019 Uiso calc R 1 . .
C C8 0.3228(3) 0.1439(3) 0.01922(18) 0.0190(6) Uani d . 1 . .
H H8A 0.2676 0.0928 0.0454 0.023 Uiso calc R 1 . .
H H8B 0.3957 0.0897 0.0156 0.023 Uiso calc R 1 . .
C C9 0.2526(3) 0.1786(3) -0.06223(17) 0.0231(7) Uani d . 1 . .
H H9A 0.1701 0.2139 -0.0589 0.028 Uiso calc R 1 . .
H H9B 0.2391 0.0985 -0.0930 0.028 Uiso calc R 1 . .
C C10 0.3225(3) 0.2798(3) -0.10456(17) 0.0170(6) Uani d . 1 . .
H H10A 0.3116 0.2562 -0.1591 0.020 Uiso calc R 1 . .
H H10B 0.2861 0.3666 -0.1013 0.020 Uiso calc R 1 . .
C C11 0.5369(3) 0.2250(3) -0.10447(16) 0.0146(6) Uani d . 1 . .
H H11A 0.5069 0.1928 -0.1543 0.018 Uiso calc R 1 . .
C C12 0.6696(3) 0.2055(3) -0.07143(17) 0.0149(6) Uani d . 1 . .
C C13 0.7523(3) 0.1622(3) -0.11903(18) 0.0199(6) Uani d . 1 . .
H H13A 0.7222 0.1542 -0.1723 0.024 Uiso calc R 1 . .
C C14 0.8760(3) 0.1314(3) -0.0891(2) 0.0236(7) Uani d . 1 . .
H H14A 0.9297 0.1035 -0.1215 0.028 Uiso calc R 1 . .
C C15 0.9204(3) 0.1426(3) -0.00837(19) 0.0209(7) Uani d . 1 . .
H H15A 1.0046 0.1232 0.0124 0.025 Uiso calc R 1 . .
C C16 0.8409(3) 0.1821(3) 0.04073(17) 0.0172(6) Uani d . 1 . .
H H16A 0.8718 0.1870 0.0940 0.021 Uiso calc R 1 . .
C C17 0.7135(3) 0.2150(3) 0.01030(17) 0.0146(6) Uani d . 1 . .
C C18 0.9718(3) 0.6354(3) 0.2146(2) 0.0293(8) Uani d . 1 . .
H H18A 1.0243 0.6957 0.1964 0.035 Uiso calc R 1 . .
C C19 0.8528(3) 0.4313(3) 0.1945(2) 0.0289(7) Uani d . 1 . .
H H19A 0.8366 0.4537 0.2448 0.043 Uiso calc R 1 . .
H H19B 0.8948 0.3474 0.1971 0.043 Uiso calc R 1 . .
H H19C 0.7741 0.4264 0.1578 0.043 Uiso calc R 1 . .
C C20 0.9676(4) 0.5132(4) 0.0947(2) 0.0354(8) Uani d . 1 . .
H H20A 1.0208 0.5846 0.0847 0.053 Uiso calc R 1 . .
H H20B 0.8924 0.5111 0.0549 0.053 Uiso calc R 1 . .
H H20C 1.0125 0.4314 0.0946 0.053 Uiso calc R 1 . .

loop_
_atom_site_aniso_label
_atom_site_aniso_U_11
_atom_site_aniso_U_22
_atom_site_aniso_U_33
_atom_site_aniso_U_12
_atom_site_aniso_U_13
_atom_site_aniso_U_23
Fe1 0.0147(3) 0.0133(3) 0.0142(3) 0.00014(14) 0.00425(18) 0.00012(15)
O1 0.0146(10) 0.0165(10) 0.0118(10) 0.0006(7) 0.0051(8) -0.0002(8)
O2 0.0164(10) 0.0152(10) 0.0140(10) 0.0044(8) 0.0055(8) 0.0018(8)
O3 0.0124(10) 0.0121(9) 0.0149(11) 0.0020(7) 0.0056(7) 0.0010(8)
O4 0.0397(15) 0.0405(14) 0.0263(14) -0.0019(12) 0.0025(11) -0.0087(11)
N1 0.0130(11) 0.0143(12) 0.0130(12) -0.0004(9) 0.0021(9) 0.0018(9)
N2 0.0134(12) 0.0112(11) 0.0139(12) -0.0014(8) 0.0029(9) 0.0008(9)
N3 0.0229(14) 0.0270(15) 0.0244(15) 0.0009(11) 0.0022(11) 0.0015(11)
C1 0.0159(14) 0.0142(14) 0.0089(14) 0.0031(10) 0.0017(11) 0.0045(11)
C2 0.0246(15) 0.0183(15) 0.0134(15) -0.0006(12) 0.0046(12) 0.0006(12)
C3 0.0320(18) 0.0206(15) 0.0130(16) 0.0014(12) 0.0066(13) -0.0017(12)
C4 0.0264(16) 0.0239(16) 0.0167(16) 0.0065(12) 0.0118(13) 0.0009(12)
C5 0.0198(15) 0.0237(16) 0.0204(16) 0.0039(12) 0.0093(12) 0.0028(13)
C6 0.0167(14) 0.0174(14) 0.0119(15) 0.0020(11) 0.0039(11) 0.0032(11)
C7 0.0137(13) 0.0146(14) 0.0196(15) 0.0009(10) 0.0056(11) 0.0047(11)
C8 0.0193(15) 0.0140(14) 0.0260(17) -0.0047(11) 0.0102(13) -0.0008(12)
C9 0.0217(16) 0.0279(17) 0.0207(16) -0.0119(13) 0.0069(13) -0.0075(13)
C10 0.0154(14) 0.0169(15) 0.0174(15) -0.0032(11) 0.0001(11) -0.0018(12)
C11 0.0235(15) 0.0098(13) 0.0112(14) -0.0026(11) 0.0051(11) 0.0007(11)
C12 0.0198(14) 0.0099(13) 0.0165(15) 0.0010(10) 0.0075(11) 0.0019(11)
C13 0.0243(16) 0.0184(14) 0.0188(16) 0.0003(12) 0.0088(12) 0.0000(12)
C14 0.0219(16) 0.0235(17) 0.0309(19) 0.0037(12) 0.0184(14) 0.0025(13)
C15 0.0142(14) 0.0189(15) 0.0306(18) 0.0020(11) 0.0070(13) 0.0021(13)
C16 0.0191(15) 0.0157(15) 0.0176(15) -0.0018(11) 0.0057(12) 0.0015(12)
C17 0.0175(14) 0.0075(13) 0.0198(16) 0.0008(10) 0.0056(12) 0.0025(11)
C18 0.0253(17) 0.0283(18) 0.032(2) -0.0040(13) -0.0003(15) 0.0003(14)
C19 0.0254(17) 0.0279(17) 0.033(2) -0.0028(14) 0.0044(14) 0.0001(15)
C20 0.037(2) 0.039(2) 0.031(2) 0.0001(16) 0.0084(15) -0.0057(16)

loop_
_atom_type_symbol
_atom_type_description
_atom_type_scat_dispersion_real
_atom_type_scat_dispersion_imag
_atom_type_scat_source
C C 0.0033 0.0016 'International Tables Vol C Tables 4.2.6.8 and 6.1.1.4'
H H 0.0000 0.0000 'International Tables Vol C Tables 4.2.6.8 and 6.1.1.4'
N N 0.0061 0.0033 'International Tables Vol C Tables 4.2.6.8 and 6.1.1.4'
O O 0.0106 0.0060 'International Tables Vol C Tables 4.2.6.8 and 6.1.1.4'
K K 0.2009 0.2494 'International Tables Vol C Tables 4.2.6.8 and 6.1.1.4'
Fe Fe 0.3463 0.8444 'International Tables Vol C Tables 4.2.6.8 and 6.1.1.4'

loop_
_geom_angle_atom_site_label_1
_geom_angle_atom_site_label_2
_geom_angle_atom_site_label_3
_geom_angle_site_symmetry_1
_geom_angle_site_symmetry_3
_geom_angle
_geom_angle_publ_flag
O3 Fe1 O3 3_665 . 82.46(9) ?
O3 Fe1 O1 3_665 . 95.22(8) ?
O3 Fe1 O1 . . 94.09(8) ?
O3 Fe1 O2 3_665 . 91.93(8) ?
O3 Fe1 O2 . . 174.23(8) ?
O1 Fe1 O2 . . 87.73(9) ?
O3 Fe1 N2 3_665 . 93.36(9) ?
O3 Fe1 N2 . . 92.70(9) ?
O1 Fe1 N2 . . 169.68(9) ?
O2 Fe1 N2 . . 86.26(9) ?
O3 Fe1 N1 3_665 . 172.13(9) ?
O3 Fe1 N1 . . 89.95(9) ?
O1 Fe1 N1 . . 87.35(9) ?
O2 Fe1 N1 . . 95.61(9) ?
N2 Fe1 N1 . . 84.90(9) ?
O3 Fe1 Fe1 3_665 3_665 41.26(6) ?
O3 Fe1 Fe1 . 3_665 41.20(6) ?
O1 Fe1 Fe1 . 3_665 96.19(6) ?
O2 Fe1 Fe1 . 3_665 133.18(6) ?
N2 Fe1 Fe1 . 3_665 94.03(7) ?
N1 Fe1 Fe1 . 3_665 131.11(7) ?
C1 O1 Fe1 . . 124.69(17) ?
C17 O2 Fe1 . . 122.47(17) ?
Fe1 O3 Fe1 3_665 . 97.54(9) ?
Fe1 O3 H3B 3_665 . 103.9 ?
Fe1 O3 H3B . . 140.9 ?
C7 N1 C8 . . 118.6(2) ?
C7 N1 Fe1 . . 122.95(19) ?
C8 N1 Fe1 . . 118.25(17) ?
C11 N2 C10 . . 119.5(2) ?
C11 N2 Fe1 . . 124.5(2) ?
C10 N2 Fe1 . . 115.99(17) ?
C18 N3 C20 . . 122.4(3) ?
C18 N3 C19 . . 120.8(3) ?
C20 N3 C19 . . 116.8(3) ?
O1 C1 C2 . . 118.9(2) ?
O1 C1 C6 . . 123.2(3) ?
C2 C1 C6 . . 117.8(2) ?
C3 C2 C1 . . 121.2(3) ?
C3 C2 H2A . . 119.4 ?
C1 C2 H2A . . 119.4 ?
C2 C3 C4 . . 120.9(3) ?
C2 C3 H3A . . 119.5 ?
C4 C3 H3A . . 119.5 ?
C3 C4 C5 . . 119.2(3) ?
C3 C4 H4A . . 120.4 ?
C5 C4 H4A . . 120.4 ?
C4 C5 C6 . . 120.6(3) ?
C4 C5 H5A . . 119.7 ?
C6 C5 H5A . . 119.7 ?
C1 C6 C5 . . 120.0(3) ?
C1 C6 C7 . . 121.6(2) ?
C5 C6 C7 . . 118.3(3) ?
N1 C7 C6 . . 124.9(3) ?
N1 C7 H7A . . 117.5 ?
C6 C7 H7A . . 117.5 ?
N1 C8 C9 . . 111.9(2) ?
N1 C8 H8A . . 109.2 ?
C9 C8 H8A . . 109.2 ?
N1 C8 H8B . . 109.2 ?
C9 C8 H8B . . 109.2 ?
H8A C8 H8B . . 107.9 ?
C8 C9 C10 . . 113.9(2) ?
C8 C9 H9A . . 108.8 ?
C10 C9 H9A . . 108.8 ?
C8 C9 H9B . . 108.8 ?
C10 C9 H9B . . 108.8 ?
H9A C9 H9B . . 107.7 ?
N2 C10 C9 . . 110.9(2) ?
N2 C10 H10A . . 109.5 ?
C9 C10 H10A . . 109.5 ?
N2 C10 H10B . . 109.5 ?
C9 C10 H10B . . 109.5 ?
H10A C10 H10B . . 108.0 ?
N2 C11 C12 . . 124.7(3) ?
N2 C11 H11A . . 117.6 ?
C12 C11 H11A . . 117.6 ?
C13 C12 C17 . . 119.7(3) ?
C13 C12 C11 . . 119.7(3) ?
C17 C12 C11 . . 120.1(2) ?
C14 C13 C12 . . 121.7(3) ?
C14 C13 H13A . . 119.2 ?
C12 C13 H13A . . 119.2 ?
C13 C14 C15 . . 118.8(3) ?
C13 C14 H14A . . 120.6 ?
C15 C14 H14A . . 120.6 ?
C16 C15 C14 . . 121.2(3) ?
C16 C15 H15A . . 119.4 ?
C14 C15 H15A . . 119.4 ?
C15 C16 C17 . . 120.4(3) ?
C15 C16 H16A . . 119.8 ?
C17 C16 H16A . . 119.8 ?
O2 C17 C16 . . 119.2(3) ?
O2 C17 C12 . . 122.6(2) ?
C16 C17 C12 . . 118.2(2) ?
O4 C18 N3 . . 125.7(3) ?
O4 C18 H18A . . 117.1 ?
N3 C18 H18A . . 117.1 ?
N3 C19 H19A . . 109.5 ?
N3 C19 H19B . . 109.5 ?
H19A C19 H19B . . 109.5 ?
N3 C19 H19C . . 109.5 ?
H19A C19 H19C . . 109.5 ?
H19B C19 H19C . . 109.5 ?
N3 C20 H20A . . 109.5 ?
N3 C20 H20B . . 109.5 ?
H20A C20 H20B . . 109.5 ?
N3 C20 H20C . . 109.5 ?
H20A C20 H20C . . 109.5 ?
H20B C20 H20C . . 109.5 ?

loop_
_geom_bond_atom_site_label_1
_geom_bond_atom_site_label_2
_geom_bond_site_symmetry_2
_geom_bond_distance
_geom_bond_publ_flag
Fe1 O3 3_665 1.8163(18) ?
Fe1 O3 . 1.8186(19) ?
Fe1 O1 . 1.9040(19) ?
Fe1 O2 . 1.9334(19) ?
Fe1 N2 . 2.015(2) ?
Fe1 N1 . 2.069(2) ?
Fe1 Fe1 3_665 2.7337(9) ?
O1 C1 . 1.321(3) ?
O2 C17 . 1.327(3) ?
O3 Fe1 3_665 1.8163(18) ?
O3 H3B . 0.8500 ?
O4 C18 . 1.241(4) ?
N1 C7 . 1.285(4) ?
N1 C8 . 1.471(4) ?
N2 C11 . 1.281(4) ?
N2 C10 . 1.465(4) ?
N3 C18 . 1.328(4) ?
N3 C20 . 1.449(4) ?
N3 C19 . 1.458(4) ?
C1 C2 . 1.412(4) ?
C1 C6 . 1.417(4) ?
C2 C3 . 1.384(4) ?
C2 H2A . 0.9300 ?
C3 C4 . 1.395(5) ?
C3 H3A . 0.9300 ?
C4 C5 . 1.389(4) ?
C4 H4A . 0.9300 ?
C5 C6 . 1.416(4) ?
C5 H5A . 0.9300 ?
C6 C7 . 1.447(4) ?
C7 H7A . 0.9300 ?
C8 C9 . 1.521(4) ?
C8 H8A . 0.9700 ?
C8 H8B . 0.9700 ?
C9 C10 . 1.546(4) ?
C9 H9A . 0.9700 ?
C9 H9B . 0.9700 ?
C10 H10A . 0.9700 ?
C10 H10B . 0.9700 ?
C11 C12 . 1.447(4) ?
C11 H11A . 0.9300 ?
C12 C13 . 1.405(4) ?
C12 C17 . 1.422(4) ?
C13 C14 . 1.369(4) ?
C13 H13A . 0.9300 ?
C14 C15 . 1.407(5) ?
C14 H14A . 0.9300 ?
C15 C16 . 1.386(4) ?
C15 H15A . 0.9300 ?
C16 C17 . 1.412(4) ?
C16 H16A . 0.9300 ?
C18 H18A . 0.9300 ?
C19 H19A . 0.9600 ?
C19 H19B . 0.9600 ?
C19 H19C . 0.9600 ?
C20 H20A . 0.9600 ?
C20 H20B . 0.9600 ?
C20 H20C . 0.9600 ?
